data_1554909
loop_
_publ_author_name
'Pareek, Manish'
'Fallon, Thomas'
'Oestreich, Martin'

_publ_section_title
;
 Platinum(0)-Catalyzed Indolyne Insertion into Bis(pinacolato)diboron
 Followed by Site-Selective Suzuki-Miyaura Cross-Coupling.
;
_journal_issue 9
_journal_name_full 'Organic letters'
_journal_page_first 2082
_journal_page_last 2085
_journal_paper_doi 10.1021/acs.orglett.5b00604
_journal_volume 17
_journal_year 2015
_chemical_formula_sum 'C21 H24 B N O2'
_chemical_formula_weight 333.22
_space_group_IT_number 14
_space_group_name_Hall '-P 2yn'
_space_group_name_H-M_alt 'P 1 21/n 1'
_symmetry_cell_setting monoclinic
_symmetry_space_group_name_H-M 'P 1 21/n 1'
_atom_sites_solution_hydrogens geom
_atom_sites_solution_primary direct
_atom_sites_solution_secondary difmap
_audit_creation_method
;
CrysAlisPro, Agilent Technologies,
Version 1.171.37.34 (release 22-05-2014 CrysAlis171 .NET)
(compiled May 22 2014,16:03:01)
;
_cell_angle_alpha 90.00
_cell_angle_beta 93.8267(17)
_cell_angle_gamma 90.00
_cell_formula_units_Z 4
_cell_length_a 9.82013(19)
_cell_length_b 15.1033(3)
_cell_length_c 12.9881(2)
_cell_measurement_reflns_used 3907
_cell_measurement_temperature 150(2)
_cell_measurement_theta_max 73.5320
_cell_measurement_theta_min 4.4930
_cell_volume 1922.05(6)
_computing_cell_refinement
;
CrysAlisPro, Agilent Technologies,
Version 1.171.37.34 (release 22-05-2014 CrysAlis171 .NET)
(compiled May 22 2014,16:03:01)
;
_computing_data_collection
;
CrysAlisPro, Agilent Technologies,
Version 1.171.37.34 (release 22-05-2014 CrysAlis171 .NET)
(compiled May 22 2014,16:03:01)
;
_computing_data_reduction
;
CrysAlisPro, Agilent Technologies,
Version 1.171.37.34 (release 22-05-2014 CrysAlis171 .NET)
(compiled May 22 2014,16:03:01)
;
_computing_structure_refinement 'SHELXL-97 (Sheldrick, 1997)'
_computing_structure_solution 'SHELXS-97 (Sheldrick, 1990)'
_diffrn_ambient_environment N~2~
_diffrn_ambient_temperature 150.00(10)
_diffrn_detector 'CCD plate'
_diffrn_detector_area_resol_mean 10.5435
_diffrn_detector_type Atlas
_diffrn_measured_fraction_theta_full 0.997
_diffrn_measured_fraction_theta_max 0.997
_diffrn_measurement_device 'four-circle diffractometer'
_diffrn_measurement_device_type 'SuperNova, Single source at offset, Atlas'
_diffrn_measurement_method '\w scans'
_diffrn_radiation_monochromator mirror
_diffrn_radiation_probe x-ray
_diffrn_radiation_type 'Cu K\a'
_diffrn_radiation_wavelength 1.54184
_diffrn_reflns_av_R_equivalents 0.0229
_diffrn_reflns_av_sigmaI/netI 0.0271
_diffrn_reflns_limit_h_max 11
_diffrn_reflns_limit_h_min -10
_diffrn_reflns_limit_k_max 12
_diffrn_reflns_limit_k_min -18
_diffrn_reflns_limit_l_max 15
_diffrn_reflns_limit_l_min -15
_diffrn_reflns_number 6811
_diffrn_reflns_theta_full 67.50
_diffrn_reflns_theta_max 67.50
_diffrn_reflns_theta_min 4.50
_diffrn_source 'sealed X-ray tube'
_diffrn_source_type 'SuperNova (Cu) X-ray Source'
_exptl_absorpt_coefficient_mu 0.567
_exptl_absorpt_correction_T_max 0.9248
_exptl_absorpt_correction_T_min 0.8665
_exptl_absorpt_correction_type multi-scan
_exptl_absorpt_process_details
;
CrysAlisPro, Agilent Technologies,
Version 1.171.37.31 (release 14-01-2014 CrysAlis171 .NET)
(compiled Jan 14 2014,18:38:05)
Empirical absorption correction using spherical harmonics,
 implemented in SCALE3 ABSPACK scaling algorithm.
;
_exptl_crystal_colour colourless
_exptl_crystal_density_diffrn 1.152
_exptl_crystal_density_method 'not measured'
_exptl_crystal_description block
_exptl_crystal_F_000 712
_exptl_crystal_size_max 0.26
_exptl_crystal_size_mid 0.23
_exptl_crystal_size_min 0.14
_refine_diff_density_max 0.351
_refine_diff_density_min -0.200
_refine_diff_density_rms 0.038
_refine_ls_extinction_method none
_refine_ls_goodness_of_fit_ref 1.030
_refine_ls_hydrogen_treatment constr
_refine_ls_matrix_type full
_refine_ls_number_parameters 231
_refine_ls_number_reflns 3457
_refine_ls_number_restraints 0
_refine_ls_restrained_S_all 1.030
_refine_ls_R_factor_all 0.0464
_refine_ls_R_factor_gt 0.0402
_refine_ls_shift/su_max 0.000
_refine_ls_shift/su_mean 0.000
_refine_ls_structure_factor_coef Fsqd
_refine_ls_weighting_details 'calc w=1/[\s^2^(Fo^2^)+(0.0460P)^2^+0.6685P] where P=(Fo^2^+2Fc^2^)/3'
_refine_ls_weighting_scheme calc
_refine_ls_wR_factor_gt 0.0988
_refine_ls_wR_factor_ref 0.1040
_reflns_number_gt 3023
_reflns_number_total 3457
_reflns_threshold_expression >2sigma(I)
_cod_data_source_file ol5b00604_si_002.cif
_cod_data_source_block cu-879
_cod_original_sg_symbol_H-M P21/n
_cod_database_code 1554909

loop_
_symmetry_equiv_pos_as_xyz
'x, y, z'
'-x+1/2, y+1/2, -z+1/2'
'-x, -y, -z'
'x-1/2, -y-1/2, z-1/2'

loop_
_atom_site_label
_atom_site_type_symbol
_atom_site_fract_x
_atom_site_fract_y
_atom_site_fract_z
_atom_site_U_iso_or_equiv
_atom_site_adp_type
_atom_site_occupancy
_atom_site_symmetry_multiplicity
_atom_site_calc_flag
_atom_site_refinement_flags
B1 B 0.56167(15) 0.70398(10) 0.38905(11) 0.0253(3) Uani 1 1 d .
O1 O 0.59387(10) 0.78642(6) 0.35429(7) 0.0293(2) Uani 1 1 d .
O2 O 0.59501(11) 0.69289(7) 0.49158(7) 0.0378(3) Uani 1 1 d .
N1 N 0.21948(12) 0.46376(8) 0.27094(9) 0.0321(3) Uani 1 1 d .
C1 C 0.21912(16) 0.40869(9) 0.18674(12) 0.0364(3) Uani 1 1 d .
H1 H 0.1515 0.3651 0.1699 0.044 Uiso 1 1 calc R
C2 C 0.32797(16) 0.42488(9) 0.13118(11) 0.0343(3) Uani 1 1 d .
H2 H 0.3502 0.3952 0.0700 0.041 Uiso 1 1 calc R
C3 C 0.40314(14) 0.49502(9) 0.18186(10) 0.0273(3) Uani 1 1 d .
C4 C 0.52014(14) 0.54280(9) 0.15958(10) 0.0288(3) Uani 1 1 d .
H4 H 0.5680 0.5291 0.1004 0.035 Uiso 1 1 calc R
C5 C 0.56415(14) 0.60988(9) 0.22515(10) 0.0274(3) Uani 1 1 d .
H5 H 0.6416 0.6435 0.2090 0.033 Uiso 1 1 calc R
C6 C 0.49828(13) 0.63070(8) 0.31583(10) 0.0243(3) Uani 1 1 d .
C7 C 0.38108(13) 0.58389(8) 0.33968(10) 0.0239(3) Uani 1 1 d .
C8 C 0.33391(13) 0.51751(8) 0.27054(10) 0.0259(3) Uani 1 1 d .
C9 C 0.11241(17) 0.46429(12) 0.34260(15) 0.0510(5) Uani 1 1 d .
H9A H 0.0391 0.4240 0.3178 0.076 Uiso 1 1 calc R
H9B H 0.0759 0.5244 0.3478 0.076 Uiso 1 1 calc R
H9C H 0.1498 0.4448 0.4107 0.076 Uiso 1 1 calc R
C10 C 0.31185(13) 0.60688(9) 0.43489(10) 0.0250(3) Uani 1 1 d .
C11 C 0.23266(14) 0.68279(9) 0.43832(11) 0.0310(3) Uani 1 1 d .
H11 H 0.2187 0.7186 0.3784 0.037 Uiso 1 1 calc R
C12 C 0.17361(16) 0.70684(10) 0.52846(12) 0.0361(3) Uani 1 1 d .
H12 H 0.1188 0.7586 0.5297 0.043 Uiso 1 1 calc R
C13 C 0.19432(15) 0.65585(11) 0.61619(11) 0.0367(3) Uani 1 1 d .
H13 H 0.1560 0.6731 0.6784 0.044 Uiso 1 1 calc R
C14 C 0.27139(16) 0.57929(11) 0.61286(12) 0.0413(4) Uani 1 1 d .
H14 H 0.2851 0.5436 0.6729 0.050 Uiso 1 1 calc R
C15 C 0.32859(15) 0.55442(10) 0.52275(11) 0.0355(3) Uani 1 1 d .
H15 H 0.3797 0.5011 0.5209 0.043 Uiso 1 1 calc R
C16 C 0.67820(15) 0.82954(9) 0.43713(11) 0.0315(3) Uani 1 1 d .
C17 C 0.63592(16) 0.77944(10) 0.53425(11) 0.0362(3) Uani 1 1 d .
C18 C 0.64663(17) 0.92755(10) 0.43438(13) 0.0405(4) Uani 1 1 d .
H18A H 0.6753 0.9529 0.3698 0.061 Uiso 1 1 calc R
H18B H 0.6959 0.9568 0.4930 0.061 Uiso 1 1 calc R
H18C H 0.5483 0.9364 0.4385 0.061 Uiso 1 1 calc R
C19 C 0.82663(16) 0.81409(12) 0.41400(13) 0.0441(4) Uani 1 1 d .
H19A H 0.8422 0.8374 0.3453 0.066 Uiso 1 1 calc R
H19B H 0.8462 0.7505 0.4160 0.066 Uiso 1 1 calc R
H19C H 0.8868 0.8445 0.4658 0.066 Uiso 1 1 calc R
C20 C 0.5110(2) 0.81943(13) 0.57977(14) 0.0528(5) Uani 1 1 d .
H20A H 0.4763 0.7783 0.6302 0.079 Uiso 1 1 calc R
H20B H 0.4401 0.8302 0.5245 0.079 Uiso 1 1 calc R
H20C H 0.5362 0.8755 0.6139 0.079 Uiso 1 1 calc R
C21 C 0.7507(2) 0.76533(12) 0.61687(13) 0.0543(5) Uani 1 1 d .
H21A H 0.7164 0.7315 0.6741 0.082 Uiso 1 1 calc R
H21B H 0.7846 0.8229 0.6423 0.082 Uiso 1 1 calc R
H21C H 0.8250 0.7325 0.5875 0.082 Uiso 1 1 calc R

loop_
_atom_site_aniso_label
_atom_site_aniso_U_11
_atom_site_aniso_U_22
_atom_site_aniso_U_33
_atom_site_aniso_U_23
_atom_site_aniso_U_13
_atom_site_aniso_U_12
B1 0.0243(7) 0.0271(7) 0.0245(7) 0.0014(6) 0.0014(6) -0.0009(6)
O1 0.0344(5) 0.0257(5) 0.0269(5) -0.0001(4) -0.0043(4) -0.0046(4)
O2 0.0527(7) 0.0322(6) 0.0274(5) 0.0027(4) -0.0060(4) -0.0140(5)
N1 0.0296(6) 0.0283(6) 0.0377(7) -0.0008(5) -0.0014(5) -0.0062(5)
C1 0.0416(8) 0.0260(7) 0.0397(8) -0.0025(6) -0.0120(7) -0.0058(6)
C2 0.0458(9) 0.0256(7) 0.0303(7) -0.0035(6) -0.0067(6) 0.0009(6)
C3 0.0344(7) 0.0225(6) 0.0241(6) 0.0004(5) -0.0041(5) 0.0047(5)
C4 0.0335(7) 0.0292(7) 0.0239(6) 0.0012(5) 0.0025(5) 0.0053(6)
C5 0.0282(7) 0.0277(7) 0.0263(7) 0.0032(5) 0.0023(5) -0.0011(5)
C6 0.0270(6) 0.0223(6) 0.0234(6) 0.0033(5) -0.0008(5) 0.0003(5)
C7 0.0256(6) 0.0218(6) 0.0240(6) 0.0031(5) -0.0013(5) 0.0011(5)
C8 0.0261(6) 0.0213(6) 0.0297(7) 0.0035(5) -0.0026(5) -0.0008(5)
C9 0.0385(9) 0.0494(10) 0.0664(12) -0.0107(9) 0.0139(8) -0.0188(8)
C10 0.0237(6) 0.0253(7) 0.0259(7) 0.0004(5) 0.0009(5) -0.0037(5)
C11 0.0346(7) 0.0283(7) 0.0304(7) 0.0044(6) 0.0047(6) 0.0014(6)
C12 0.0367(8) 0.0319(8) 0.0407(8) -0.0013(6) 0.0107(6) 0.0025(6)
C13 0.0365(8) 0.0445(9) 0.0302(7) -0.0034(6) 0.0107(6) -0.0057(7)
C14 0.0430(9) 0.0518(10) 0.0296(8) 0.0119(7) 0.0064(6) 0.0028(7)
C15 0.0365(8) 0.0365(8) 0.0341(8) 0.0085(6) 0.0057(6) 0.0067(6)
C16 0.0333(7) 0.0286(7) 0.0314(7) -0.0018(6) -0.0062(6) -0.0050(6)
C17 0.0464(9) 0.0323(8) 0.0290(7) -0.0030(6) -0.0041(6) -0.0108(7)
C18 0.0455(9) 0.0283(8) 0.0464(9) -0.0029(6) -0.0069(7) -0.0067(7)
C19 0.0322(8) 0.0485(10) 0.0514(10) -0.0025(8) 0.0012(7) -0.0092(7)
C20 0.0602(11) 0.0583(11) 0.0412(9) -0.0148(8) 0.0139(8) -0.0144(9)
C21 0.0779(13) 0.0452(10) 0.0363(9) 0.0053(7) -0.0240(9) -0.0166(9)

loop_
_atom_type_symbol
_atom_type_description
_atom_type_scat_dispersion_real
_atom_type_scat_dispersion_imag
_atom_type_scat_source
C C 0.0181 0.0091 'International Tables Vol C Tables 4.2.6.8 and 6.1.1.4'
H H 0.0000 0.0000 'International Tables Vol C Tables 4.2.6.8 and 6.1.1.4'
B B 0.0090 0.0039 'International Tables Vol C Tables 4.2.6.8 and 6.1.1.4'
N N 0.0311 0.0180 'International Tables Vol C Tables 4.2.6.8 and 6.1.1.4'
O O 0.0492 0.0322 'International Tables Vol C Tables 4.2.6.8 and 6.1.1.4'

loop_
_geom_angle_atom_site_label_1
_geom_angle_atom_site_label_2
_geom_angle_atom_site_label_3
_geom_angle
O2 B1 O1 112.91(12)
O2 B1 C6 124.68(12)
O1 B1 C6 122.37(12)
B1 O1 C16 107.08(10)
B1 O2 C17 107.60(11)
C1 N1 C8 108.09(12)
C1 N1 C9 123.43(13)
C8 N1 C9 128.44(12)
C2 C1 N1 110.82(13)
C1 C2 C3 106.93(13)
C4 C3 C8 119.22(12)
C4 C3 C2 133.80(13)
C8 C3 C2 106.95(12)
C5 C4 C3 118.63(12)
C4 C5 C6 122.46(13)
C7 C6 C5 119.91(12)
C7 C6 B1 121.49(12)
C5 C6 B1 118.57(12)
C6 C7 C8 117.34(12)
C6 C7 C10 119.46(11)
C8 C7 C10 123.20(12)
N1 C8 C7 130.44(13)
N1 C8 C3 107.19(12)
C7 C8 C3 122.37(12)
C11 C10 C15 118.72(13)
C11 C10 C7 120.42(12)
C15 C10 C7 120.83(12)
C10 C11 C12 120.62(13)
C13 C12 C11 120.23(14)
C12 C13 C14 119.44(14)
C15 C14 C13 120.46(14)
C14 C15 C10 120.48(14)
O1 C16 C18 108.22(11)
O1 C16 C19 106.73(12)
C18 C16 C19 110.00(13)
O1 C16 C17 102.21(10)
C18 C16 C17 115.53(13)
C19 C16 C17 113.37(13)
O2 C17 C21 108.29(13)
O2 C17 C20 107.05(13)
C21 C17 C20 111.14(14)
O2 C17 C16 102.06(11)
C21 C17 C16 114.64(13)
C20 C17 C16 112.88(14)

loop_
_geom_bond_atom_site_label_1
_geom_bond_atom_site_label_2
_geom_bond_distance
B1 O2 1.3602(18)
B1 O1 1.3686(18)
B1 C6 1.5614(19)
O1 C16 1.4658(16)
O2 C17 1.4656(17)
N1 C1 1.3737(19)
N1 C8 1.3866(17)
N1 C9 1.450(2)
C1 C2 1.351(2)
C2 C3 1.4267(19)
C3 C4 1.403(2)
C3 C8 1.4172(19)
C4 C5 1.3745(19)
C5 C6 1.4164(18)
C6 C7 1.4029(18)
C7 C8 1.4038(18)
C7 C10 1.4914(18)
C10 C11 1.3878(19)
C10 C15 1.3899(19)
C11 C12 1.389(2)
C12 C13 1.379(2)
C13 C14 1.384(2)
C14 C15 1.384(2)
C16 C18 1.512(2)
C16 C19 1.526(2)
C16 C17 1.551(2)
C17 C21 1.518(2)
C17 C20 1.522(2)
